data_7221944
loop_
_publ_author_name
'Shihai Miao'
'Zhiguo Xia'
'Maxim Molokeev'
'Jie Zhang'
'QuanLin Liu'

_publ_section_title
;
 Crystal Structure Refinement and Luminescence Property of
 Blue-Green-Emitting CaSrAl2SiO7:Ce3+,Li+,Eu2+ Phosphors
;
_journal_issue 0
_journal_name_full 'Journal of Materials Chemistry C'
_journal_page_first 8322
_journal_page_last 8328
_journal_paper_doi 10.1039/C5TC01629K
_journal_volume 3
_journal_year 2015
_chemical_formula_sum 'Ca17.4 Ce1.2 Li1.2 O48 Si12 Sr4.2'
_chemical_formula_weight 2346.95
_space_group_IT_number 33
_symmetry_cell_setting orthorhombic
_symmetry_space_group_name_Hall 'P 2c -2n'
_symmetry_space_group_name_H-M 'P n a 21'
_cell_angle_alpha 90
_cell_angle_beta 90
_cell_angle_gamma 90
_cell_formula_units_Z 1
_cell_length_a 20.5411(23)
_cell_length_b 9.34901(88)
_cell_length_c 5.55337(54)
_cell_measurement_temperature 300
_cell_volume 1066.46(19)
_diffrn_ambient_temperature 300
_diffrn_measurement_device_type
;
D8 ADVANCE Bruker
;
_diffrn_radiation_monochromator none
_diffrn_radiation_probe x-ray
_diffrn_radiation_type
;
 Cu K\a~1~~2~
;
_exptl_absorpt_coefficient_mu 39.289
_exptl_crystal_density_diffrn 3.654116
_pd_char_colour
;
colourless
;
_pd_meas_2theta_range_inc 0.02
_pd_meas_2theta_range_max 120
_pd_meas_2theta_range_min 10
_pd_meas_scan_method step
_pd_proc_ls_pref_orient_corr
;
Anisotropic model of PO. Spherical harmonics 4 ordrer.
 Jarvinen (1993). Application of symmetrized harmonics expansion to correction
of the preferred orientation effect. - J. Appl. Cryst. 26 p525-531.
;
_pd_proc_ls_profile_function PearsonVII
_pd_proc_ls_prof_R_factor 12.375
_pd_proc_ls_prof_wR_expected 11.769
_pd_proc_ls_prof_wR_factor 16.978
_pd_proc_number_of_points 5500
_pd_spec_mount_mode reflection
_refine_ls_goodness_of_fit_all 1.443
_refine_ls_R_I_factor 5.80
_refine_ls_shift/su_max 0.01000
_cod_data_source_file Ca1p45Sr0p35SiO4-0p1Ce0p1Li.cif
_cod_data_source_block a
_cod_original_sg_symbol_Hall
;
P 2c -2n
;
_cod_original_sg_symbol_H-M Pna21
_cod_original_formula_sum
;
Ca17.40 Ce1.20 Li1.20 O48 Si12 Sr4.20
;
_cod_database_code 7221944
_cod_database_fobs_code 7221944

loop_
_symmetry_equiv_pos_as_xyz
'x, y, z'
'-x, -y, z+1/2'
'-x+1/2, y+1/2, z+1/2'
'x+1/2, -y+1/2, z'

loop_
_atom_site_label
_atom_site_type_symbol
_atom_site_fract_x
_atom_site_fract_y
_atom_site_fract_z
_atom_site_occupancy
_atom_site_B_iso_or_equiv
Ca1 Ca 0.7763(12) 0.0779(19) 0.7465 0.725 1.00(65)
Ca2 Ca 0.4436(12) 0.0522(17) 0.7921(54) 0.725 1.00(68)
Ca3 Ca 0.1201(12) 0.0786(18) 0.7115(52) 0.725 1.00(75)
Ca4 Ca 0.9966(15) 0.8084(19) 0.7318(86) 0.725 2.40(76)
Ca5 Ca 0.6651(14) 0.7889(18) 0.7562(72) 0.725 1.00(69)
Ca6 Ca 0.3299(17) 0.7970(21) 0.7533(83) 0.725 3.00(80)
Sr1 Sr 0.7763(12) 0.0779(19) 0.7465 0.175 1.00(65)
Sr2 Sr 0.4436(12) 0.0522(17) 0.7921(54) 0.175 1.00(68)
Sr3 Sr 0.1201(12) 0.0786(18) 0.7115(52) 0.175 1.00(75)
Sr4 Sr 0.9966(15) 0.8084(19) 0.7318(86) 0.175 2.40(76)
Sr5 Sr 0.6651(14) 0.7889(18) 0.7562(72) 0.175 1.00(69)
Sr6 Sr 0.3299(17) 0.7970(21) 0.7533(83) 0.175 3.00(80)
Ce1 Ce 0.7763(12) 0.0779(19) 0.7465 0.05 1.00(65)
Ce2 Ce 0.4436(12) 0.0522(17) 0.7921(54) 0.05 1.00(68)
Ce3 Ce 0.1201(12) 0.0786(18) 0.7115(52) 0.05 1.00(75)
Ce4 Ce 0.9966(15) 0.8084(19) 0.7318(86) 0.05 2.40(76)
Ce5 Ce 0.6651(14) 0.7889(18) 0.7562(72) 0.05 1.00(69)
Ce6 Ce 0.3299(17) 0.7970(21) 0.7533(83) 0.05 3.00(80)
Li1 Li 0.7763(12) 0.0779(19) 0.7465 0.05 1.00(65)
Li2 Li 0.4436(12) 0.0522(17) 0.7921(54) 0.05 1.00(68)
Li3 Li 0.1201(12) 0.0786(18) 0.7115(52) 0.05 1.00(75)
Li4 Li 0.9966(15) 0.8084(19) 0.7318(86) 0.05 2.40(76)
Li5 Li 0.6651(14) 0.7889(18) 0.7562(72) 0.05 1.00(69)
Li6 Li 0.3299(17) 0.7970(21) 0.7533(83) 0.05 3.00(80)
Si1 Si 0.2597(22) 0.0659(36) 0.7554(95) 1 2.00(57)
Si2 Si 0.9274(27) 0.0809(38) 0.7521(84) 1 2.00(57)
Si3 Si 0.5906(26) 0.0938(41) 0.7306(86) 1 2.00(57)
O1 O 0.7595(65) 0.848(10) 0.494(21) 1 3.30(67)
O2 O 0.7706(61) 0.8653(99) 0.002(22) 1 3.30(67)
O3 O 0.7801(55) 0.0619(84) 0.218(17) 1 3.30(67)
O4 O 0.6638(54) 0.9308(82) 0.200(20) 1 3.30(67)
O5 O 0.6070(48) 0.4353(95) 0.180(12) 1 3.30(67)
O6 O 0.5855(64) 0.6977(91) 0.039(18) 1 3.30(67)
O7 O 0.4978(64) 0.5589(80) 0.287(23) 1 3.30(67)
O8 O 0.5979(70) 0.6755(99) 0.475(23) 1 3.30(67)
O9 O 0.9490(61) 0.4441(79) 0.196(15) 1 3.30(67)
O10 O 0.9262(66) 0.688(11) 0.009(22) 1 3.30(67)
O11 O 0.9223(71) 0.6860(97) 0.471(21) 1 3.30(67)
O12 O 0.8354(58) 0.5516(84) 0.165(17) 1 3.30(67)

loop_
_diffrn_radiation_wavelength
_diffrn_radiation_wavelength_wt
1.5406 1.0000
1.5443 0.5000

loop_
_geom_angle_atom_site_label_1
_geom_angle_atom_site_label_2
_geom_angle_atom_site_label_3
_geom_angle
_geom_angle_site_symmetry_1
_geom_angle_site_symmetry_3
O1 Ca1 O2 68.5(49) 1_545 1_546
O1 Ca1 O3 54.6(68) 1_545 1_555
O1 Ca1 O3 119.8(59) 1_545 1_556
O1 Ca1 O5 69.1(47) 1_545 3_645
O1 Ca1 O8 126.3(85) 1_545 3_645
O1 Ca1 O12 71.3(49) 1_545 3_645
O1 Ca1 O2 114.3(51) 3_645 1_546
O1 Ca1 O3 120.8(58) 3_645 1_555
O1 Ca1 O3 66.1(48) 3_645 1_556
O1 Ca1 O5 133.3(87) 3_645 3_645
O1 Ca1 O8 76.1(41) 3_645 3_645
O1 Ca1 O12 86.3(34) 3_645 3_645
O2 Ca1 O3 122.6(65) 1_546 1_555
O2 Ca1 O3 51.4(78) 1_546 1_556
O2 Ca1 O5 74.2(42) 1_546 3_645
O2 Ca1 O8 92.5(36) 1_546 3_645
O2 Ca1 O12 88.9(37) 1_546 3_645
O3 Ca1 O5 79.6(29) 1_555 3_645
O3 Ca1 O8 114.3(56) 1_555 3_645
O3 Ca1 O12 80.1(36) 1_555 3_645
O3 Ca1 O5 94.6(28) 1_556 3_645
O3 Ca1 O8 64.7(59) 1_556 3_645
O3 Ca1 O12 102.4(40) 1_556 3_645
O5 Ca1 O8 57.4(74) 3_645 3_645
O5 Ca1 O12 140.1(12) 3_645 3_645
Si3 Ca2 O4 89.2(30) 2_655 2_665
Si3 Ca2 O6 140.4(83) 2_655 2_665
Si3 Ca2 O8 92.8(27) 2_655 2_665
Si3 Ca2 O9 101.9(28) 2_655 3_645
Si3 Ca2 O9 34.4(99) 2_655 4_456
Si3 Ca2 O10 32(12) 2_655 4_456
Si3 Ca2 O11 96.9(26) 2_655 4_455
O4 Ca2 O6 67.7(52) 2_665 2_665
O4 Ca2 O8 74.3(45) 2_665 2_665
O4 Ca2 O9 147(16) 2_665 3_645
O4 Ca2 O9 105.8(50) 2_665 4_456
O4 Ca2 O10 91.8(38) 2_665 4_456
O4 Ca2 O11 76.6(44) 2_665 4_455
O6 Ca2 O8 51.1(75) 2_665 2_665
O6 Ca2 O9 115.1(54) 2_665 3_645
O6 Ca2 O9 120.1(54) 2_665 4_456
O6 Ca2 O11 107.6(39) 2_665 4_455
O8 Ca2 O9 134(10) 2_665 3_645
O8 Ca2 O9 69.4(47) 2_665 4_456
O8 Ca2 O10 124.5(72) 2_665 4_456
O8 Ca2 O11 149(15) 2_665 4_455
O9 Ca2 O9 100.2(40) 3_645 4_456
O9 Ca2 O10 82.5(37) 3_645 4_456
O9 Ca2 O11 71.8(46) 3_645 4_455
O9 Ca2 O10 63.4(57) 4_456 4_456
O9 Ca2 O11 129.5(76) 4_456 4_455
O10 Ca2 O11 66.1(52) 4_456 4_455
Si1 Ca3 O1 31(14) 1_555 2_665
Si1 Ca3 O2 35(12) 1_555 2_665
Si1 Ca3 O3 30.1(13) 1_555 2_655
Si1 Ca3 O5 99.9(25) 1_555 4_455
Si1 Ca3 O5 90.9(25) 1_555 4_456
Si1 Ca3 O8 99.8(34) 1_555 4_455
Si1 Ca3 O10 115.5(48) 1_555 2_665
Si1 Ca3 O11 107.6(40) 1_555 2_665
O1 Ca3 O2 58.3(78) 2_665 2_665
O1 Ca3 O3 54.8(81) 2_665 2_655
O1 Ca3 O5 127.1(74) 2_665 4_455
O1 Ca3 O5 65.1(53) 2_665 4_456
O1 Ca3 O7 137(13) 2_665 3_545
O1 Ca3 O8 125.6(81) 2_665 4_455
O1 Ca3 O10 109.3(51) 2_665 2_665
O1 Ca3 O11 78.8(41) 2_665 2_665
O2 Ca3 O3 52.1(88) 2_665 2_655
O2 Ca3 O5 68.9(49) 2_665 4_455
O2 Ca3 O5 123.2(68) 2_665 4_456
O2 Ca3 O8 96.1(39) 2_665 4_455
O2 Ca3 O10 87.3(38) 2_665 2_665
O2 Ca3 O11 110.3(53) 2_665 2_665
O3 Ca3 O5 93.9(30) 2_655 4_455
O3 Ca3 O5 92.6(32) 2_655 4_456
O3 Ca3 O7 142(14) 2_655 3_545
O3 Ca3 O8 71.4(46) 2_655 4_455
O3 Ca3 O10 139(12) 2_655 2_665
O3 Ca3 O11 133.3(94) 2_655 2_665
O5 Ca3 O7 94.4(37) 4_455 3_545
O5 Ca3 O8 58.2(60) 4_455 4_455
O5 Ca3 O10 65.1(51) 4_455 2_665
O5 Ca3 O11 121.6(57) 4_455 2_665
O5 Ca3 O7 74.1(47) 4_456 3_545
O5 Ca3 O8 114.5(49) 4_456 4_455
O5 Ca3 O10 115.4(52) 4_456 2_665
O5 Ca3 O11 59.4(58) 4_456 2_665
O7 Ca3 O8 81.6(40) 3_545 4_455
O7 Ca3 O10 77.3(45) 3_545 2_665
O7 Ca3 O11 70.2(54) 3_545 2_665
O8 Ca3 O10 116.9(58) 4_455 2_665
O8 Ca3 O11 152(17) 4_455 2_665
O10 Ca3 O11 56.7(71) 2_665 2_665
Si2 Ca4 O5 33(11) 1_565 3_655
Si2 Ca4 O6 110.4(40) 1_565 4_566
Si2 Ca4 O7 32.3(95) 1_565 3_655
Si2 Ca4 O7 69.3(38) 1_565 4_565
Si2 Ca4 O8 111.8(45) 1_565 4_565
Si2 Ca4 O10 95.2(31) 1_565 1_556
Si2 Ca4 O11 97.5(31) 1_565 1_555
O5 Ca4 O6 136(11) 3_655 4_566
O5 Ca4 O7 65.1(53) 3_655 3_655
O5 Ca4 O7 71.7(46) 3_655 4_565
O5 Ca4 O8 128.3(92) 3_655 4_565
O5 Ca4 O9 143(11) 3_655 2_765
O5 Ca4 O10 77.2(45) 3_655 1_556
O5 Ca4 O11 66.9(59) 3_655 1_555
O6 Ca4 O7 84.2(40) 4_566 3_655
O6 Ca4 O7 127.8(91) 4_566 4_565
O6 Ca4 O8 77.6(50) 4_566 4_565
O6 Ca4 O9 73.7(44) 4_566 2_765
O6 Ca4 O10 89.5(43) 4_566 1_556
O6 Ca4 O11 150.1(20) 4_566 1_555
O7 Ca4 O7 70.8(47) 3_655 4_565
O7 Ca4 O8 88.5(39) 3_655 4_565
O7 Ca4 O9 152(14) 3_655 2_765
O7 Ca4 O10 114.3(58) 3_655 1_556
O7 Ca4 O11 125.6(77) 3_655 1_555
O7 Ca4 O8 57.4(86) 4_565 4_565
O7 Ca4 O9 109.4(43) 4_565 2_765
O7 Ca4 O10 142(15) 4_565 1_556
O7 Ca4 O11 71.3(55) 4_565 1_555
O8 Ca4 O9 70.1(52) 4_565 2_765
O8 Ca4 O10 153(23) 4_565 1_556
O8 Ca4 O11 102.2(53) 4_565 1_555
O9 Ca4 O10 83.3(37) 2_765 1_556
O9 Ca4 O11 78.2(40) 2_765 1_555
O10 Ca4 O11 77.2(50) 1_556 1_555
O1 Ca5 O2 66.8(63) 1_555 1_556
O1 Ca5 O3 77.3(42) 1_555 3_655
O1 Ca5 O4 114.7(59) 1_555 1_556
O1 Ca5 O8 99.8(49) 1_555 1_555
O1 Ca5 O9 118.1(68) 1_555 3_655
O1 Ca5 O12 70.6(48) 1_555 3_655
O2 Ca5 O3 84.3(36) 1_556 3_655
O2 Ca5 O4 55.1(80) 1_556 1_556
O2 Ca5 O6 108.2(53) 1_556 1_556
O2 Ca5 O9 127.5(87) 1_556 3_655
O2 Ca5 O12 81.1(36) 1_556 3_655
O3 Ca5 O4 119.9(58) 3_655 1_556
O3 Ca5 O6 93.6(35) 3_655 1_556
O3 Ca5 O8 79.5(40) 3_655 1_555
O3 Ca5 O9 147(14) 3_655 3_655
O3 Ca5 O12 148(12) 3_655 3_655
O4 Ca5 O6 65.8(57) 1_556 1_556
O4 Ca5 O8 143(14) 1_556 1_555
O4 Ca5 O9 81.4(32) 1_556 3_655
O4 Ca5 O12 73.4(37) 1_556 3_655
O6 Ca5 O8 82.8(45) 1_556 1_555
O6 Ca5 O9 72.1(50) 1_556 3_655
O6 Ca5 O12 118.2(57) 1_556 3_655
O8 Ca5 O9 70.1(56) 1_555 3_655
O8 Ca5 O12 107.9(46) 1_555 3_655
O9 Ca5 O12 57.3(63) 3_655 3_655
Si1 Ca6 O1 100.9(32) 1_565 4_465
Si1 Ca6 O2 107.2(36) 1_565 4_466
Si1 Ca6 O3 30.1(13) 1_565 2_665
Si1 Ca6 O4 33.4(89) 1_565 2_675
Si1 Ca6 O10 110.6(44) 1_565 4_466
Si1 Ca6 O11 109.2(41) 1_565 4_465
Si1 Ca6 O12 64.1(40) 1_565 4_466
O1 Ca6 O2 71.8(53) 4_465 4_466
O1 Ca6 O3 74.1(48) 4_465 2_665
O1 Ca6 O4 120.7(63) 4_465 2_675
O1 Ca6 O5 74.7(42) 4_465 2_665
O1 Ca6 O10 149(19) 4_465 4_466
O1 Ca6 O11 96.7(45) 4_465 4_465
O1 Ca6 O12 145(14) 4_465 4_466
O2 Ca6 O3 85.6(38) 4_466 2_665
O2 Ca6 O4 136.3(97) 4_466 2_675
O2 Ca6 O5 79.1(37) 4_466 2_665
O2 Ca6 O10 96.5(45) 4_466 4_466
O2 Ca6 O11 143(16) 4_466 4_465
O2 Ca6 O12 82.2(40) 4_466 4_466
O3 Ca6 O4 62.4(53) 2_665 2_675
O3 Ca6 O5 148(15) 2_665 2_665
O3 Ca6 O10 135(12) 2_665 4_466
O3 Ca6 O11 125.6(88) 2_665 4_465
O3 Ca6 O12 80.5(36) 2_665 4_466
O4 Ca6 O5 143(10) 2_675 2_665
O4 Ca6 O10 88.2(36) 2_675 4_466
O4 Ca6 O11 79.9(39) 2_675 4_465
O4 Ca6 O12 64.8(48) 2_675 4_466
O5 Ca6 O10 74.4(45) 2_665 4_466
O5 Ca6 O11 64.2(61) 2_665 4_465
O5 Ca6 O12 124.1(62) 2_665 4_466
O10 Ca6 O11 75.1(56) 4_466 4_465
O10 Ca6 O12 56.1(81) 4_466 4_466
O11 Ca6 O12 118.3(66) 4_465 4_466
O1 Sr1 O2 68.5(49) 1_545 1_546
O1 Sr1 O3 54.6(68) 1_545 1_555
O1 Sr1 O3 119.8(59) 1_545 1_556
O1 Sr1 O5 69.1(47) 1_545 3_645
O1 Sr1 O8 126.3(85) 1_545 3_645
O1 Sr1 O12 71.3(49) 1_545 3_645
O1 Sr1 O2 114.3(51) 3_645 1_546
O1 Sr1 O3 120.8(58) 3_645 1_555
O1 Sr1 O3 66.1(48) 3_645 1_556
O1 Sr1 O5 133.3(87) 3_645 3_645
O1 Sr1 O8 76.1(41) 3_645 3_645
O1 Sr1 O12 86.3(34) 3_645 3_645
O2 Sr1 O3 122.6(65) 1_546 1_555
O2 Sr1 O3 51.4(78) 1_546 1_556
O2 Sr1 O5 74.2(42) 1_546 3_645
O2 Sr1 O8 92.5(36) 1_546 3_645
O2 Sr1 O12 88.9(37) 1_546 3_645
O3 Sr1 O5 79.6(29) 1_555 3_645
O3 Sr1 O8 114.3(56) 1_555 3_645
O3 Sr1 O12 80.1(36) 1_555 3_645
O3 Sr1 O5 94.6(28) 1_556 3_645
O3 Sr1 O8 64.7(59) 1_556 3_645
O3 Sr1 O12 102.4(40) 1_556 3_645
O5 Sr1 O8 57.4(74) 3_645 3_645
O5 Sr1 O12 140.1(12) 3_645 3_645
Si3 Sr2 O4 89.2(30) 2_655 2_665
Si3 Sr2 O6 140.4(83) 2_655 2_665
Si3 Sr2 O8 92.8(27) 2_655 2_665
Si3 Sr2 O9 101.9(28) 2_655 3_645
Si3 Sr2 O9 34.4(99) 2_655 4_456
Si3 Sr2 O10 32(12) 2_655 4_456
Si3 Sr2 O11 96.9(26) 2_655 4_455
O4 Sr2 O6 67.7(52) 2_665 2_665
O4 Sr2 O8 74.3(45) 2_665 2_665
O4 Sr2 O9 147(16) 2_665 3_645
O4 Sr2 O9 105.8(50) 2_665 4_456
O4 Sr2 O10 91.8(38) 2_665 4_456
O4 Sr2 O11 76.6(44) 2_665 4_455
O6 Sr2 O8 51.1(75) 2_665 2_665
O6 Sr2 O9 115.1(54) 2_665 3_645
O6 Sr2 O9 120.1(54) 2_665 4_456
O6 Sr2 O11 107.6(39) 2_665 4_455
O8 Sr2 O9 134(10) 2_665 3_645
O8 Sr2 O9 69.4(47) 2_665 4_456
O8 Sr2 O10 124.5(72) 2_665 4_456
O8 Sr2 O11 149(15) 2_665 4_455
O9 Sr2 O9 100.2(40) 3_645 4_456
O9 Sr2 O10 82.5(37) 3_645 4_456
O9 Sr2 O11 71.8(46) 3_645 4_455
O9 Sr2 O10 63.4(57) 4_456 4_456
O9 Sr2 O11 129.5(76) 4_456 4_455
O10 Sr2 O11 66.1(52) 4_456 4_455
Si1 Sr3 O1 31(14) 1_555 2_665
Si1 Sr3 O2 35(12) 1_555 2_665
Si1 Sr3 O3 30.1(13) 1_555 2_655
Si1 Sr3 O5 99.9(25) 1_555 4_455
Si1 Sr3 O5 90.9(25) 1_555 4_456
Si1 Sr3 O8 99.8(34) 1_555 4_455
Si1 Sr3 O10 115.5(48) 1_555 2_665
Si1 Sr3 O11 107.6(40) 1_555 2_665
O1 Sr3 O2 58.3(78) 2_665 2_665
O1 Sr3 O3 54.8(81) 2_665 2_655
O1 Sr3 O5 127.1(74) 2_665 4_455
O1 Sr3 O5 65.1(53) 2_665 4_456
O1 Sr3 O7 137(13) 2_665 3_545
O1 Sr3 O8 125.6(81) 2_665 4_455
O1 Sr3 O10 109.3(51) 2_665 2_665
O1 Sr3 O11 78.8(41) 2_665 2_665
O2 Sr3 O3 52.1(88) 2_665 2_655
O2 Sr3 O5 68.9(49) 2_665 4_455
O2 Sr3 O5 123.2(68) 2_665 4_456
O2 Sr3 O8 96.1(39) 2_665 4_455
O2 Sr3 O10 87.3(38) 2_665 2_665
O2 Sr3 O11 110.3(53) 2_665 2_665
O3 Sr3 O5 93.9(30) 2_655 4_455
O3 Sr3 O5 92.6(32) 2_655 4_456
O3 Sr3 O7 142(14) 2_655 3_545
O3 Sr3 O8 71.4(46) 2_655 4_455
O3 Sr3 O10 139(12) 2_655 2_665
O3 Sr3 O11 133.3(94) 2_655 2_665
O5 Sr3 O7 94.4(37) 4_455 3_545
O5 Sr3 O8 58.2(60) 4_455 4_455
O5 Sr3 O10 65.1(51) 4_455 2_665
O5 Sr3 O11 121.6(57) 4_455 2_665
O5 Sr3 O7 74.1(47) 4_456 3_545
O5 Sr3 O8 114.5(49) 4_456 4_455
O5 Sr3 O10 115.4(52) 4_456 2_665
O5 Sr3 O11 59.4(58) 4_456 2_665
O7 Sr3 O8 81.6(40) 3_545 4_455
O7 Sr3 O10 77.3(45) 3_545 2_665
O7 Sr3 O11 70.2(54) 3_545 2_665
O8 Sr3 O10 116.9(58) 4_455 2_665
O8 Sr3 O11 152(17) 4_455 2_665
O10 Sr3 O11 56.7(71) 2_665 2_665
Si2 Sr4 O5 33(11) 1_565 3_655
Si2 Sr4 O6 110.4(40) 1_565 4_566
Si2 Sr4 O7 32.3(95) 1_565 3_655
Si2 Sr4 O7 69.3(38) 1_565 4_565
Si2 Sr4 O8 111.8(45) 1_565 4_565
Si2 Sr4 O10 95.2(31) 1_565 1_556
Si2 Sr4 O11 97.5(31) 1_565 1_555
O5 Sr4 O6 136(11) 3_655 4_566
O5 Sr4 O7 65.1(53) 3_655 3_655
O5 Sr4 O7 71.7(46) 3_655 4_565
O5 Sr4 O8 128.3(92) 3_655 4_565
O5 Sr4 O9 143(11) 3_655 2_765
O5 Sr4 O10 77.2(45) 3_655 1_556
O5 Sr4 O11 66.9(59) 3_655 1_555
O6 Sr4 O7 84.2(40) 4_566 3_655
O6 Sr4 O7 127.8(91) 4_566 4_565
O6 Sr4 O8 77.6(50) 4_566 4_565
O6 Sr4 O9 73.7(44) 4_566 2_765
O6 Sr4 O10 89.5(43) 4_566 1_556
O6 Sr4 O11 150.1(20) 4_566 1_555
O7 Sr4 O7 70.8(47) 3_655 4_565
O7 Sr4 O8 88.5(39) 3_655 4_565
O7 Sr4 O9 152(14) 3_655 2_765
O7 Sr4 O10 114.3(58) 3_655 1_556
O7 Sr4 O11 125.6(77) 3_655 1_555
O7 Sr4 O8 57.4(86) 4_565 4_565
O7 Sr4 O9 109.4(43) 4_565 2_765
O7 Sr4 O10 142(15) 4_565 1_556
O7 Sr4 O11 71.3(55) 4_565 1_555
O8 Sr4 O9 70.1(52) 4_565 2_765
O8 Sr4 O10 153(23) 4_565 1_556
O8 Sr4 O11 102.2(53) 4_565 1_555
O9 Sr4 O10 83.3(37) 2_765 1_556
O9 Sr4 O11 78.2(40) 2_765 1_555
O10 Sr4 O11 77.2(50) 1_556 1_555
O1 Sr5 O2 66.8(63) 1_555 1_556
O1 Sr5 O3 77.3(42) 1_555 3_655
O1 Sr5 O4 114.7(59) 1_555 1_556
O1 Sr5 O8 99.8(49) 1_555 1_555
O1 Sr5 O9 118.1(68) 1_555 3_655
O1 Sr5 O12 70.6(48) 1_555 3_655
O2 Sr5 O3 84.3(36) 1_556 3_655
O2 Sr5 O4 55.1(80) 1_556 1_556
O2 Sr5 O6 108.2(53) 1_556 1_556
O2 Sr5 O9 127.5(87) 1_556 3_655
O2 Sr5 O12 81.1(36) 1_556 3_655
O3 Sr5 O4 119.9(58) 3_655 1_556
O3 Sr5 O6 93.6(35) 3_655 1_556
O3 Sr5 O8 79.5(40) 3_655 1_555
O3 Sr5 O9 147(14) 3_655 3_655
O3 Sr5 O12 148(12) 3_655 3_655
O4 Sr5 O6 65.8(57) 1_556 1_556
O4 Sr5 O8 143(14) 1_556 1_555
O4 Sr5 O9 81.4(32) 1_556 3_655
O4 Sr5 O12 73.4(37) 1_556 3_655
O6 Sr5 O8 82.8(45) 1_556 1_555
O6 Sr5 O9 72.1(50) 1_556 3_655
O6 Sr5 O12 118.2(57) 1_556 3_655
O8 Sr5 O9 70.1(56) 1_555 3_655
O8 Sr5 O12 107.9(46) 1_555 3_655
O9 Sr5 O12 57.3(63) 3_655 3_655
Si1 Sr6 O1 100.9(32) 1_565 4_465
Si1 Sr6 O2 107.2(36) 1_565 4_466
Si1 Sr6 O3 30.1(13) 1_565 2_665
Si1 Sr6 O4 33.4(89) 1_565 2_675
Si1 Sr6 O10 110.6(44) 1_565 4_466
Si1 Sr6 O11 109.2(41) 1_565 4_465
Si1 Sr6 O12 64.1(40) 1_565 4_466
O1 Sr6 O2 71.8(53) 4_465 4_466
O1 Sr6 O3 74.1(48) 4_465 2_665
O1 Sr6 O4 120.7(63) 4_465 2_675
O1 Sr6 O5 74.7(42) 4_465 2_665
O1 Sr6 O10 149(19) 4_465 4_466
O1 Sr6 O11 96.7(45) 4_465 4_465
O1 Sr6 O12 145(14) 4_465 4_466
O2 Sr6 O3 85.6(38) 4_466 2_665
O2 Sr6 O4 136.3(97) 4_466 2_675
O2 Sr6 O5 79.1(37) 4_466 2_665
O2 Sr6 O10 96.5(45) 4_466 4_466
O2 Sr6 O11 143(16) 4_466 4_465
O2 Sr6 O12 82.2(40) 4_466 4_466
O3 Sr6 O4 62.4(53) 2_665 2_675
O3 Sr6 O5 148(15) 2_665 2_665
O3 Sr6 O10 135(12) 2_665 4_466
O3 Sr6 O11 125.6(88) 2_665 4_465
O3 Sr6 O12 80.5(36) 2_665 4_466
O4 Sr6 O5 143(10) 2_675 2_665
O4 Sr6 O10 88.2(36) 2_675 4_466
O4 Sr6 O11 79.9(39) 2_675 4_465
O4 Sr6 O12 64.8(48) 2_675 4_466
O5 Sr6 O10 74.4(45) 2_665 4_466
O5 Sr6 O11 64.2(61) 2_665 4_465
O5 Sr6 O12 124.1(62) 2_665 4_466
O10 Sr6 O11 75.1(56) 4_466 4_465
O10 Sr6 O12 56.1(81) 4_466 4_466
O11 Sr6 O12 118.3(66) 4_465 4_466
O1 Ce1 O2 68.5(49) 1_545 1_546
O1 Ce1 O3 54.6(68) 1_545 1_555
O1 Ce1 O3 119.8(59) 1_545 1_556
O1 Ce1 O5 69.1(47) 1_545 3_645
O1 Ce1 O8 126.3(85) 1_545 3_645
O1 Ce1 O12 71.3(49) 1_545 3_645
O1 Ce1 O2 114.3(51) 3_645 1_546
O1 Ce1 O3 120.8(58) 3_645 1_555
O1 Ce1 O3 66.1(48) 3_645 1_556
O1 Ce1 O5 133.3(87) 3_645 3_645
O1 Ce1 O8 76.1(41) 3_645 3_645
O1 Ce1 O12 86.3(34) 3_645 3_645
O2 Ce1 O3 122.6(65) 1_546 1_555
O2 Ce1 O3 51.4(78) 1_546 1_556
O2 Ce1 O5 74.2(42) 1_546 3_645
O2 Ce1 O8 92.5(36) 1_546 3_645
O2 Ce1 O12 88.9(37) 1_546 3_645
O3 Ce1 O5 79.6(29) 1_555 3_645
O3 Ce1 O8 114.3(56) 1_555 3_645
O3 Ce1 O12 80.1(36) 1_555 3_645
O3 Ce1 O5 94.6(28) 1_556 3_645
O3 Ce1 O8 64.7(59) 1_556 3_645
O3 Ce1 O12 102.4(40) 1_556 3_645
O5 Ce1 O8 57.4(74) 3_645 3_645
O5 Ce1 O12 140.1(12) 3_645 3_645
Si3 Ce2 O4 89.2(30) 2_655 2_665
Si3 Ce2 O6 140.4(83) 2_655 2_665
Si3 Ce2 O8 92.8(27) 2_655 2_665
Si3 Ce2 O9 101.9(28) 2_655 3_645
Si3 Ce2 O9 34.4(99) 2_655 4_456
Si3 Ce2 O10 32(12) 2_655 4_456
Si3 Ce2 O11 96.9(26) 2_655 4_455
O4 Ce2 O6 67.7(52) 2_665 2_665
O4 Ce2 O8 74.3(45) 2_665 2_665
O4 Ce2 O9 147(16) 2_665 3_645
O4 Ce2 O9 105.8(50) 2_665 4_456
O4 Ce2 O10 91.8(38) 2_665 4_456
O4 Ce2 O11 76.6(44) 2_665 4_455
O6 Ce2 O8 51.1(75) 2_665 2_665
O6 Ce2 O9 115.1(54) 2_665 3_645
O6 Ce2 O9 120.1(54) 2_665 4_456
O6 Ce2 O11 107.6(39) 2_665 4_455
O8 Ce2 O9 134(10) 2_665 3_645
O8 Ce2 O9 69.4(47) 2_665 4_456
O8 Ce2 O10 124.5(72) 2_665 4_456
O8 Ce2 O11 149(15) 2_665 4_455
O9 Ce2 O9 100.2(40) 3_645 4_456
O9 Ce2 O10 82.5(37) 3_645 4_456
O9 Ce2 O11 71.8(46) 3_645 4_455
O9 Ce2 O10 63.4(57) 4_456 4_456
O9 Ce2 O11 129.5(76) 4_456 4_455
O10 Ce2 O11 66.1(52) 4_456 4_455
Si1 Ce3 O1 31(14) 1_555 2_665
Si1 Ce3 O2 35(12) 1_555 2_665
Si1 Ce3 O3 30.1(13) 1_555 2_655
Si1 Ce3 O5 99.9(25) 1_555 4_455
Si1 Ce3 O5 90.9(25) 1_555 4_456
Si1 Ce3 O8 99.8(34) 1_555 4_455
Si1 Ce3 O10 115.5(48) 1_555 2_665
Si1 Ce3 O11 107.6(40) 1_555 2_665
O1 Ce3 O2 58.3(78) 2_665 2_665
O1 Ce3 O3 54.8(81) 2_665 2_655
O1 Ce3 O5 127.1(74) 2_665 4_455
O1 Ce3 O5 65.1(53) 2_665 4_456
O1 Ce3 O7 137(13) 2_665 3_545
O1 Ce3 O8 125.6(81) 2_665 4_455
O1 Ce3 O10 109.3(51) 2_665 2_665
O1 Ce3 O11 78.8(41) 2_665 2_665
O2 Ce3 O3 52.1(88) 2_665 2_655
O2 Ce3 O5 68.9(49) 2_665 4_455
O2 Ce3 O5 123.2(68) 2_665 4_456
O2 Ce3 O8 96.1(39) 2_665 4_455
O2 Ce3 O10 87.3(38) 2_665 2_665
O2 Ce3 O11 110.3(53) 2_665 2_665
O3 Ce3 O5 93.9(30) 2_655 4_455
O3 Ce3 O5 92.6(32) 2_655 4_456
O3 Ce3 O7 142(14) 2_655 3_545
O3 Ce3 O8 71.4(46) 2_655 4_455
O3 Ce3 O10 139(12) 2_655 2_665
O3 Ce3 O11 133.3(94) 2_655 2_665
O5 Ce3 O7 94.4(37) 4_455 3_545
O5 Ce3 O8 58.2(60) 4_455 4_455
O5 Ce3 O10 65.1(51) 4_455 2_665
O5 Ce3 O11 121.6(57) 4_455 2_665
O5 Ce3 O7 74.1(47) 4_456 3_545
O5 Ce3 O8 114.5(49) 4_456 4_455
O5 Ce3 O10 115.4(52) 4_456 2_665
O5 Ce3 O11 59.4(58) 4_456 2_665
O7 Ce3 O8 81.6(40) 3_545 4_455
O7 Ce3 O10 77.3(45) 3_545 2_665
O7 Ce3 O11 70.2(54) 3_545 2_665
O8 Ce3 O10 116.9(58) 4_455 2_665
O8 Ce3 O11 152(17) 4_455 2_665
O10 Ce3 O11 56.7(71) 2_665 2_665
Si2 Ce4 O5 33(11) 1_565 3_655
Si2 Ce4 O6 110.4(40) 1_565 4_566
Si2 Ce4 O7 32.3(95) 1_565 3_655
Si2 Ce4 O7 69.3(38) 1_565 4_565
Si2 Ce4 O8 111.8(45) 1_565 4_565
Si2 Ce4 O10 95.2(31) 1_565 1_556
Si2 Ce4 O11 97.5(31) 1_565 1_555
O5 Ce4 O6 136(11) 3_655 4_566
O5 Ce4 O7 65.1(53) 3_655 3_655
O5 Ce4 O7 71.7(46) 3_655 4_565
O5 Ce4 O8 128.3(92) 3_655 4_565
O5 Ce4 O9 143(11) 3_655 2_765
O5 Ce4 O10 77.2(45) 3_655 1_556
O5 Ce4 O11 66.9(59) 3_655 1_555
O6 Ce4 O7 84.2(40) 4_566 3_655
O6 Ce4 O7 127.8(91) 4_566 4_565
O6 Ce4 O8 77.6(50) 4_566 4_565
O6 Ce4 O9 73.7(44) 4_566 2_765
O6 Ce4 O10 89.5(43) 4_566 1_556
O6 Ce4 O11 150.1(20) 4_566 1_555
O7 Ce4 O7 70.8(47) 3_655 4_565
O7 Ce4 O8 88.5(39) 3_655 4_565
O7 Ce4 O9 152(14) 3_655 2_765
O7 Ce4 O10 114.3(58) 3_655 1_556
O7 Ce4 O11 125.6(77) 3_655 1_555
O7 Ce4 O8 57.4(86) 4_565 4_565
O7 Ce4 O9 109.4(43) 4_565 2_765
O7 Ce4 O10 142(15) 4_565 1_556
O7 Ce4 O11 71.3(55) 4_565 1_555
O8 Ce4 O9 70.1(52) 4_565 2_765
O8 Ce4 O10 153(23) 4_565 1_556
O8 Ce4 O11 102.2(53) 4_565 1_555
O9 Ce4 O10 83.3(37) 2_765 1_556
O9 Ce4 O11 78.2(40) 2_765 1_555
O10 Ce4 O11 77.2(50) 1_556 1_555
O1 Ce5 O2 66.8(63) 1_555 1_556
O1 Ce5 O3 77.3(42) 1_555 3_655
O1 Ce5 O4 114.7(59) 1_555 1_556
O1 Ce5 O8 99.8(49) 1_555 1_555
O1 Ce5 O9 118.1(68) 1_555 3_655
O1 Ce5 O12 70.6(48) 1_555 3_655
O2 Ce5 O3 84.3(36) 1_556 3_655
O2 Ce5 O4 55.1(80) 1_556 1_556
O2 Ce5 O6 108.2(53) 1_556 1_556
O2 Ce5 O9 127.5(87) 1_556 3_655
O2 Ce5 O12 81.1(36) 1_556 3_655
O3 Ce5 O4 119.9(58) 3_655 1_556
O3 Ce5 O6 93.6(35) 3_655 1_556
O3 Ce5 O8 79.5(40) 3_655 1_555
O3 Ce5 O9 147(14) 3_655 3_655
O3 Ce5 O12 148(12) 3_655 3_655
O4 Ce5 O6 65.8(57) 1_556 1_556
O4 Ce5 O8 143(14) 1_556 1_555
O4 Ce5 O9 81.4(32) 1_556 3_655
O4 Ce5 O12 73.4(37) 1_556 3_655
O6 Ce5 O8 82.8(45) 1_556 1_555
O6 Ce5 O9 72.1(50) 1_556 3_655
O6 Ce5 O12 118.2(57) 1_556 3_655
O8 Ce5 O9 70.1(56) 1_555 3_655
O8 Ce5 O12 107.9(46) 1_555 3_655
O9 Ce5 O12 57.3(63) 3_655 3_655
Si1 Ce6 O1 100.9(32) 1_565 4_465
Si1 Ce6 O2 107.2(36) 1_565 4_466
Si1 Ce6 O3 30.1(13) 1_565 2_665
Si1 Ce6 O4 33.4(89) 1_565 2_675
Si1 Ce6 O10 110.6(44) 1_565 4_466
Si1 Ce6 O11 109.2(41) 1_565 4_465
Si1 Ce6 O12 64.1(40) 1_565 4_466
O1 Ce6 O2 71.8(53) 4_465 4_466
O1 Ce6 O3 74.1(48) 4_465 2_665
O1 Ce6 O4 120.7(63) 4_465 2_675
O1 Ce6 O5 74.7(42) 4_465 2_665
O1 Ce6 O10 149(19) 4_465 4_466
O1 Ce6 O11 96.7(45) 4_465 4_465
O1 Ce6 O12 145(14) 4_465 4_466
O2 Ce6 O3 85.6(38) 4_466 2_665
O2 Ce6 O4 136.3(97) 4_466 2_675
O2 Ce6 O5 79.1(37) 4_466 2_665
O2 Ce6 O10 96.5(45) 4_466 4_466
O2 Ce6 O11 143(16) 4_466 4_465
O2 Ce6 O12 82.2(40) 4_466 4_466
O3 Ce6 O4 62.4(53) 2_665 2_675
O3 Ce6 O5 148(15) 2_665 2_665
O3 Ce6 O10 135(12) 2_665 4_466
O3 Ce6 O11 125.6(88) 2_665 4_465
O3 Ce6 O12 80.5(36) 2_665 4_466
O4 Ce6 O5 143(10) 2_675 2_665
O4 Ce6 O10 88.2(36) 2_675 4_466
O4 Ce6 O11 79.9(39) 2_675 4_465
O4 Ce6 O12 64.8(48) 2_675 4_466
O5 Ce6 O10 74.4(45) 2_665 4_466
O5 Ce6 O11 64.2(61) 2_665 4_465
O5 Ce6 O12 124.1(62) 2_665 4_466
O10 Ce6 O11 75.1(56) 4_466 4_465
O10 Ce6 O12 56.1(81) 4_466 4_466
O11 Ce6 O12 118.3(66) 4_465 4_466
O1 Li1 O2 68.5(49) 1_545 1_546
O1 Li1 O3 54.6(68) 1_545 1_555
O1 Li1 O3 119.8(59) 1_545 1_556
O1 Li1 O5 69.1(47) 1_545 3_645
O1 Li1 O8 126.3(85) 1_545 3_645
O1 Li1 O12 71.3(49) 1_545 3_645
O1 Li1 O2 114.3(51) 3_645 1_546
O1 Li1 O3 120.8(58) 3_645 1_555
O1 Li1 O3 66.1(48) 3_645 1_556
O1 Li1 O5 133.3(87) 3_645 3_645
O1 Li1 O8 76.1(41) 3_645 3_645
O1 Li1 O12 86.3(34) 3_645 3_645
O2 Li1 O3 122.6(65) 1_546 1_555
O2 Li1 O3 51.4(78) 1_546 1_556
O2 Li1 O5 74.2(42) 1_546 3_645
O2 Li1 O8 92.5(36) 1_546 3_645
O2 Li1 O12 88.9(37) 1_546 3_645
O3 Li1 O5 79.6(29) 1_555 3_645
O3 Li1 O8 114.3(56) 1_555 3_645
O3 Li1 O12 80.1(36) 1_555 3_645
O3 Li1 O5 94.6(28) 1_556 3_645
O3 Li1 O8 64.7(59) 1_556 3_645
O3 Li1 O12 102.4(40) 1_556 3_645
O5 Li1 O8 57.4(74) 3_645 3_645
O5 Li1 O12 140.1(12) 3_645 3_645
Si3 Li2 O4 89.2(30) 2_655 2_665
Si3 Li2 O6 140.4(83) 2_655 2_665
Si3 Li2 O8 92.8(27) 2_655 2_665
Si3 Li2 O9 101.9(28) 2_655 3_645
Si3 Li2 O9 34.4(99) 2_655 4_456
Si3 Li2 O10 32(12) 2_655 4_456
Si3 Li2 O11 96.9(26) 2_655 4_455
O4 Li2 O6 67.7(52) 2_665 2_665
O4 Li2 O8 74.3(45) 2_665 2_665
O4 Li2 O9 147(16) 2_665 3_645
O4 Li2 O9 105.8(50) 2_665 4_456
O4 Li2 O10 91.8(38) 2_665 4_456
O4 Li2 O11 76.6(44) 2_665 4_455
O6 Li2 O8 51.1(75) 2_665 2_665
O6 Li2 O9 115.1(54) 2_665 3_645
O6 Li2 O9 120.1(54) 2_665 4_456
O6 Li2 O11 107.6(39) 2_665 4_455
O8 Li2 O9 134(10) 2_665 3_645
O8 Li2 O9 69.4(47) 2_665 4_456
O8 Li2 O10 124.5(72) 2_665 4_456
O8 Li2 O11 149(15) 2_665 4_455
O9 Li2 O9 100.2(40) 3_645 4_456
O9 Li2 O10 82.5(37) 3_645 4_456
O9 Li2 O11 71.8(46) 3_645 4_455
O9 Li2 O10 63.4(57) 4_456 4_456
O9 Li2 O11 129.5(76) 4_456 4_455
O10 Li2 O11 66.1(52) 4_456 4_455
Si1 Li3 O1 31(14) 1_555 2_665
Si1 Li3 O2 35(12) 1_555 2_665
Si1 Li3 O3 30.1(13) 1_555 2_655
Si1 Li3 O5 99.9(25) 1_555 4_455
Si1 Li3 O5 90.9(25) 1_555 4_456
Si1 Li3 O8 99.8(34) 1_555 4_455
Si1 Li3 O10 115.5(48) 1_555 2_665
Si1 Li3 O11 107.6(40) 1_555 2_665
O1 Li3 O2 58.3(78) 2_665 2_665
O1 Li3 O3 54.8(81) 2_665 2_655
O1 Li3 O5 127.1(74) 2_665 4_455
O1 Li3 O5 65.1(53) 2_665 4_456
O1 Li3 O7 137(13) 2_665 3_545
O1 Li3 O8 125.6(81) 2_665 4_455
O1 Li3 O10 109.3(51) 2_665 2_665
O1 Li3 O11 78.8(41) 2_665 2_665
O2 Li3 O3 52.1(88) 2_665 2_655
O2 Li3 O5 68.9(49) 2_665 4_455
O2 Li3 O5 123.2(68) 2_665 4_456
O2 Li3 O8 96.1(39) 2_665 4_455
O2 Li3 O10 87.3(38) 2_665 2_665
O2 Li3 O11 110.3(53) 2_665 2_665
O3 Li3 O5 93.9(30) 2_655 4_455
O3 Li3 O5 92.6(32) 2_655 4_456
O3 Li3 O7 142(14) 2_655 3_545
O3 Li3 O8 71.4(46) 2_655 4_455
O3 Li3 O10 139(12) 2_655 2_665
O3 Li3 O11 133.3(94) 2_655 2_665
O5 Li3 O7 94.4(37) 4_455 3_545
O5 Li3 O8 58.2(60) 4_455 4_455
O5 Li3 O10 65.1(51) 4_455 2_665
O5 Li3 O11 121.6(57) 4_455 2_665
O5 Li3 O7 74.1(47) 4_456 3_545
O5 Li3 O8 114.5(49) 4_456 4_455
O5 Li3 O10 115.4(52) 4_456 2_665
O5 Li3 O11 59.4(58) 4_456 2_665
O7 Li3 O8 81.6(40) 3_545 4_455
O7 Li3 O10 77.3(45) 3_545 2_665
O7 Li3 O11 70.2(54) 3_545 2_665
O8 Li3 O10 116.9(58) 4_455 2_665
O8 Li3 O11 152(17) 4_455 2_665
O10 Li3 O11 56.7(71) 2_665 2_665
Si2 Li4 O5 33(11) 1_565 3_655
Si2 Li4 O6 110.4(40) 1_565 4_566
Si2 Li4 O7 32.3(95) 1_565 3_655
Si2 Li4 O7 69.3(38) 1_565 4_565
Si2 Li4 O8 111.8(45) 1_565 4_565
Si2 Li4 O10 95.2(31) 1_565 1_556
Si2 Li4 O11 97.5(31) 1_565 1_555
O5 Li4 O6 136(11) 3_655 4_566
O5 Li4 O7 65.1(53) 3_655 3_655
O5 Li4 O7 71.7(46) 3_655 4_565
O5 Li4 O8 128.3(92) 3_655 4_565
O5 Li4 O9 143(11) 3_655 2_765
O5 Li4 O10 77.2(45) 3_655 1_556
O5 Li4 O11 66.9(59) 3_655 1_555
O6 Li4 O7 84.2(40) 4_566 3_655
O6 Li4 O7 127.8(91) 4_566 4_565
O6 Li4 O8 77.6(50) 4_566 4_565
O6 Li4 O9 73.7(44) 4_566 2_765
O6 Li4 O10 89.5(43) 4_566 1_556
O6 Li4 O11 150.1(20) 4_566 1_555
O7 Li4 O7 70.8(47) 3_655 4_565
O7 Li4 O8 88.5(39) 3_655 4_565
O7 Li4 O9 152(14) 3_655 2_765
O7 Li4 O10 114.3(58) 3_655 1_556
O7 Li4 O11 125.6(77) 3_655 1_555
O7 Li4 O8 57.4(86) 4_565 4_565
O7 Li4 O9 109.4(43) 4_565 2_765
O7 Li4 O10 142(15) 4_565 1_556
O7 Li4 O11 71.3(55) 4_565 1_555
O8 Li4 O9 70.1(52) 4_565 2_765
O8 Li4 O10 153(23) 4_565 1_556
O8 Li4 O11 102.2(53) 4_565 1_555
O9 Li4 O10 83.3(37) 2_765 1_556
O9 Li4 O11 78.2(40) 2_765 1_555
O10 Li4 O11 77.2(50) 1_556 1_555
O1 Li5 O2 66.8(63) 1_555 1_556
O1 Li5 O3 77.3(42) 1_555 3_655
O1 Li5 O4 114.7(59) 1_555 1_556
O1 Li5 O8 99.8(49) 1_555 1_555
O1 Li5 O9 118.1(68) 1_555 3_655
O1 Li5 O12 70.6(48) 1_555 3_655
O2 Li5 O3 84.3(36) 1_556 3_655
O2 Li5 O4 55.1(80) 1_556 1_556
O2 Li5 O6 108.2(53) 1_556 1_556
O2 Li5 O9 127.5(87) 1_556 3_655
O2 Li5 O12 81.1(36) 1_556 3_655
O3 Li5 O4 119.9(58) 3_655 1_556
O3 Li5 O6 93.6(35) 3_655 1_556
O3 Li5 O8 79.5(40) 3_655 1_555
O3 Li5 O9 147(14) 3_655 3_655
O3 Li5 O12 148(12) 3_655 3_655
O4 Li5 O6 65.8(57) 1_556 1_556
O4 Li5 O8 143(14) 1_556 1_555
O4 Li5 O9 81.4(32) 1_556 3_655
O4 Li5 O12 73.4(37) 1_556 3_655
O6 Li5 O8 82.8(45) 1_556 1_555
O6 Li5 O9 72.1(50) 1_556 3_655
O6 Li5 O12 118.2(57) 1_556 3_655
O8 Li5 O9 70.1(56) 1_555 3_655
O8 Li5 O12 107.9(46) 1_555 3_655
O9 Li5 O12 57.3(63) 3_655 3_655
Si1 Li6 O1 100.9(32) 1_565 4_465
Si1 Li6 O2 107.2(36) 1_565 4_466
Si1 Li6 O3 30.1(13) 1_565 2_665
Si1 Li6 O4 33.4(89) 1_565 2_675
Si1 Li6 O10 110.6(44) 1_565 4_466
Si1 Li6 O11 109.2(41) 1_565 4_465
Si1 Li6 O12 64.1(40) 1_565 4_466
O1 Li6 O2 71.8(53) 4_465 4_466
O1 Li6 O3 74.1(48) 4_465 2_665
O1 Li6 O4 120.7(63) 4_465 2_675
O1 Li6 O5 74.7(42) 4_465 2_665
O1 Li6 O10 149(19) 4_465 4_466
O1 Li6 O11 96.7(45) 4_465 4_465
O1 Li6 O12 145(14) 4_465 4_466
O2 Li6 O3 85.6(38) 4_466 2_665
O2 Li6 O4 136.3(97) 4_466 2_675
O2 Li6 O5 79.1(37) 4_466 2_665
O2 Li6 O10 96.5(45) 4_466 4_466
O2 Li6 O11 143(16) 4_466 4_465
O2 Li6 O12 82.2(40) 4_466 4_466
O3 Li6 O4 62.4(53) 2_665 2_675
O3 Li6 O5 148(15) 2_665 2_665
O3 Li6 O10 135(12) 2_665 4_466
O3 Li6 O11 125.6(88) 2_665 4_465
O3 Li6 O12 80.5(36) 2_665 4_466
O4 Li6 O5 143(10) 2_675 2_665
O4 Li6 O10 88.2(36) 2_675 4_466
O4 Li6 O11 79.9(39) 2_675 4_465
O4 Li6 O12 64.8(48) 2_675 4_466
O5 Li6 O10 74.4(45) 2_665 4_466
O5 Li6 O11 64.2(61) 2_665 4_465
O5 Li6 O12 124.1(62) 2_665 4_466
O10 Li6 O11 75.1(56) 4_466 4_465
O10 Li6 O12 56.1(81) 4_466 4_466
O11 Li6 O12 118.3(66) 4_465 4_466
O1 Si1 Ca3 78.7(55) 2_665 1_555
O1 Si1 Ca6 124.2(70) 2_665 1_545
O1 Si1 Sr3 78.7(55) 2_665 1_555
O1 Si1 Sr6 124.2(70) 2_665 1_545
O1 Si1 Ce3 78.7(55) 2_665 1_555
O1 Si1 Ce6 124.2(70) 2_665 1_545
O1 Si1 Li3 78.7(55) 2_665 1_555
O1 Si1 Li6 124.2(70) 2_665 1_545
O1 Si1 O2 114.4(80) 2_665 2_665
O1 Si1 O3 113.1(72) 2_665 2_655
O1 Si1 O4 113.1(80) 2_665 2_665
O1 Si1 O12 71.4(63) 2_665 4_456
O2 Si1 Ca3 62.7(68) 2_665 1_555
O2 Si1 Ca6 121.1(65) 2_665 1_545
O2 Si1 Sr3 62.7(68) 2_665 1_555
O2 Si1 Sr6 121.1(65) 2_665 1_545
O2 Si1 Ce3 62.7(68) 2_665 1_555
O2 Si1 Ce6 121.1(65) 2_665 1_545
O2 Si1 Li3 62.7(68) 2_665 1_555
O2 Si1 Li6 121.1(65) 2_665 1_545
O2 Si1 O3 89.2(58) 2_665 2_655
O2 Si1 O4 101.3(66) 2_665 2_665
O3 Si1 Ca3 57.7(72) 2_655 1_555
O3 Si1 Ca6 64.5(52) 2_655 1_545
O3 Si1 Sr3 57.7(72) 2_655 1_555
O3 Si1 Sr6 64.5(52) 2_655 1_545
O3 Si1 Ce3 57.7(72) 2_655 1_555
O3 Si1 Ce6 64.5(52) 2_655 1_545
O3 Si1 Li3 57.7(72) 2_655 1_555
O3 Si1 Li6 64.5(52) 2_655 1_545
O3 Si1 O4 122.5(88) 2_655 2_665
O3 Si1 O12 95.7(47) 2_655 4_456
O4 Si1 Ca6 61.8(58) 2_665 1_545
O4 Si1 Sr6 61.8(58) 2_665 1_545
O4 Si1 Ce6 61.8(58) 2_665 1_545
O4 Si1 Li6 61.8(58) 2_665 1_545
O4 Si1 O12 68.9(64) 2_665 4_456
O12 Si1 Ca3 127.1(62) 4_456 1_555
O12 Si1 Ca6 54.6(57) 4_456 1_545
O12 Si1 Sr3 127.1(62) 4_456 1_555
O12 Si1 Sr6 54.6(57) 4_456 1_545
O12 Si1 Ce3 127.1(62) 4_456 1_555
O12 Si1 Ce6 54.6(57) 4_456 1_545
O12 Si1 Li3 127.1(62) 4_456 1_555
O12 Si1 Li6 54.6(57) 4_456 1_545
O5 Si2 Ca4 57.2(60) 3_645 1_545
O5 Si2 Sr4 57.2(60) 3_645 1_545
O5 Si2 Ce4 57.2(60) 3_645 1_545
O5 Si2 Li4 57.2(60) 3_645 1_545
O5 Si2 O6 108.6(58) 3_645 3_645
O5 Si2 O7 110.9(67) 3_645 3_645
O5 Si2 O8 121.5(82) 3_645 3_645
O6 Si2 Ca4 129.4(72) 3_645 1_545
O6 Si2 Sr4 129.4(72) 3_645 1_545
O6 Si2 Ce4 129.4(72) 3_645 1_545
O6 Si2 Li4 129.4(72) 3_645 1_545
O6 Si2 O7 109.7(77) 3_645 3_645
O6 Si2 O8 97.9(59) 3_645 3_645
O7 Si2 Ca4 53.9(81) 3_645 1_545
O7 Si2 Sr4 53.9(81) 3_645 1_545
O7 Si2 Ce4 53.9(81) 3_645 1_545
O7 Si2 Li4 53.9(81) 3_645 1_545
O7 Si2 O8 107.1(80) 3_645 3_645
O8 Si2 Ca4 131.8(89) 3_645 1_545
O8 Si2 Sr4 131.8(89) 3_645 1_545
O8 Si2 Ce4 131.8(89) 3_645 1_545
O8 Si2 Li4 131.8(89) 3_645 1_545
O9 Si3 Ca2 51.1(71) 3_645 2_654
O9 Si3 Sr2 51.1(71) 3_645 2_654
O9 Si3 Ce2 51.1(71) 3_645 2_654
O9 Si3 Li2 51.1(71) 3_645 2_654
O9 Si3 O10 106.4(63) 3_645 3_645
O9 Si3 O11 118.4(75) 3_645 3_645
O9 Si3 O12 103.5(62) 3_645 3_645
O10 Si3 Ca2 62.9(69) 3_645 2_654
O10 Si3 Sr2 62.9(69) 3_645 2_654
O10 Si3 Ce2 62.9(69) 3_645 2_654
O10 Si3 Li2 62.9(69) 3_645 2_654
O10 Si3 O11 108.5(72) 3_645 3_645
O10 Si3 O12 99.7(66) 3_645 3_645
O11 Si3 O12 118.2(89) 3_645 3_645
O12 Si3 Ca2 85.6(39) 3_645 2_654
O12 Si3 Sr2 85.6(39) 3_645 2_654
O12 Si3 Ce2 85.6(39) 3_645 2_654
O12 Si3 Li2 85.6(39) 3_645 2_654

loop_
_geom_bond_atom_site_label_1
_geom_bond_atom_site_label_2
_geom_bond_distance
_geom_bond_site_symmetry_2
Ca1 O1 2.59(10) 1_545
Ca1 O1 2.97(10) 3_645
Ca1 O2 2.44(10) 1_546
Ca1 O3 2.940(94) .
Ca1 O3 2.624(94) 1_556
Ca1 O5 2.768(99) 3_645
Ca1 O8 3.02(14) 3_645
Ca1 O12 2.35(12) 3_645
Ca2 O4 2.27(11) 2_665
Ca2 O6 2.793(94) 2_665
Ca2 O8 2.87(10) 2_665
Ca2 O9 2.48(12) 3_645
Ca2 O9 2.246(89) 4_456
Ca2 O10 2.57(11) 4_456
Ca2 O11 2.89(11) 4_455
Ca3 O1 3.01(13) 2_665
Ca3 O2 2.58(13) 2_665
Ca3 O3 2.43(11) 2_655
Ca3 O5 2.967(73) 4_455
Ca3 O5 2.619(73) 4_456
Ca3 O7 2.46(13) 3_545
Ca3 O8 2.75(11) 4_455
Ca3 O10 2.63(11) 2_665
Ca3 O11 2.77(11) 2_665
Ca4 O5 2.45(10) 3_655
Ca4 O6 2.50(12) 4_566
Ca4 O7 2.365(78) 3_655
Ca4 O7 2.76(13) 4_565
Ca4 O8 2.53(14) 4_565
Ca4 O9 2.619(88) 2_765
Ca4 O10 2.39(13) 1_556
Ca4 O11 2.40(13) .
Ca5 O1 2.49(13) .
Ca5 O2 2.66(13) 1_556
Ca5 O3 2.412(90) 3_655
Ca5 O4 2.80(11) 1_556
Ca5 O6 2.42(12) 1_556
Ca5 O8 2.34(13) .
Ca5 O9 2.78(12) 3_655
Ca5 O12 2.508(81) 3_655
Ca6 O1 2.45(12) 4_465
Ca6 O2 2.39(12) 4_466
Ca6 O3 2.62(11) 2_665
Ca6 O4 2.565(80) 2_675
Ca6 O5 2.562(94) 2_665
Ca6 O10 2.44(14) 4_466
Ca6 O11 2.47(14) 4_465
Ca6 O12 2.691(99) 4_466
Sr1 O1 2.59(10) 1_545
Sr1 O1 2.97(10) 3_645
Sr1 O2 2.44(10) 1_546
Sr1 O3 2.940(94) .
Sr1 O3 2.624(94) 1_556
Sr1 O5 2.768(99) 3_645
Sr1 O8 3.02(14) 3_645
Sr1 O12 2.35(12) 3_645
Sr2 O4 2.27(11) 2_665
Sr2 O6 2.793(94) 2_665
Sr2 O8 2.87(10) 2_665
Sr2 O9 2.48(12) 3_645
Sr2 O9 2.246(89) 4_456
Sr2 O10 2.57(11) 4_456
Sr2 O11 2.89(11) 4_455
Sr3 O1 3.01(13) 2_665
Sr3 O2 2.58(13) 2_665
Sr3 O3 2.43(11) 2_655
Sr3 O5 2.967(73) 4_455
Sr3 O5 2.619(73) 4_456
Sr3 O7 2.46(13) 3_545
Sr3 O8 2.75(11) 4_455
Sr3 O10 2.63(11) 2_665
Sr3 O11 2.77(11) 2_665
Sr4 O5 2.45(10) 3_655
Sr4 O6 2.50(12) 4_566
Sr4 O7 2.365(78) 3_655
Sr4 O7 2.76(13) 4_565
Sr4 O8 2.53(14) 4_565
Sr4 O9 2.619(88) 2_765
Sr4 O10 2.39(13) 1_556
Sr4 O11 2.40(13) .
Sr5 O1 2.49(13) .
Sr5 O2 2.66(13) 1_556
Sr5 O3 2.412(90) 3_655
Sr5 O4 2.80(11) 1_556
Sr5 O6 2.42(12) 1_556
Sr5 O8 2.34(13) .
Sr5 O9 2.78(12) 3_655
Sr5 O12 2.508(81) 3_655
Sr6 O1 2.45(12) 4_465
Sr6 O2 2.39(12) 4_466
Sr6 O3 2.62(11) 2_665
Sr6 O4 2.565(80) 2_675
Sr6 O5 2.562(94) 2_665
Sr6 O10 2.44(14) 4_466
Sr6 O11 2.47(14) 4_465
Sr6 O12 2.691(99) 4_466
Ce1 O1 2.59(10) 1_545
Ce1 O1 2.97(10) 3_645
Ce1 O2 2.44(10) 1_546
Ce1 O3 2.940(94) .
Ce1 O3 2.624(94) 1_556
Ce1 O5 2.768(99) 3_645
Ce1 O8 3.02(14) 3_645
Ce1 O12 2.35(12) 3_645
Ce2 Si3 2.879(54) 2_655
Ce2 O4 2.27(11) 2_665
Ce2 O6 2.793(94) 2_665
Ce2 O8 2.87(10) 2_665
Ce2 O9 2.48(12) 3_645
Ce2 O9 2.246(89) 4_456
Ce2 O10 2.57(11) 4_456
Ce2 O11 2.89(11) 4_455
Ce3 O1 3.01(13) 2_665
Ce3 O2 2.58(13) 2_665
Ce3 O3 2.43(11) 2_655
Ce3 O5 2.967(73) 4_455
Ce3 O5 2.619(73) 4_456
Ce3 O7 2.46(13) 3_545
Ce3 O8 2.75(11) 4_455
Ce3 O10 2.63(11) 2_665
Ce3 O11 2.77(11) 2_665
Ce4 O5 2.45(10) 3_655
Ce4 O6 2.50(12) 4_566
Ce4 O7 2.365(78) 3_655
Ce4 O7 2.76(13) 4_565
Ce4 O8 2.53(14) 4_565
Ce4 O9 2.619(88) 2_765
Ce4 O10 2.39(13) 1_556
Ce4 O11 2.40(13) .
Ce5 O1 2.49(13) .
Ce5 O2 2.66(13) 1_556
Ce5 O3 2.412(90) 3_655
Ce5 O4 2.80(11) 1_556
Ce5 O6 2.42(12) 1_556
Ce5 O8 2.34(13) .
Ce5 O9 2.78(12) 3_655
Ce5 O12 2.508(81) 3_655
Ce6 O1 2.45(12) 4_465
Ce6 O2 2.39(12) 4_466
Ce6 O3 2.62(11) 2_665
Ce6 O4 2.565(80) 2_675
Ce6 O5 2.562(94) 2_665
Ce6 O10 2.44(14) 4_466
Ce6 O11 2.47(14) 4_465
Ce6 O12 2.691(99) 4_466
Li1 O1 2.59(10) 1_545
Li1 O1 2.97(10) 3_645
Li1 O2 2.44(10) 1_546
Li1 O3 2.940(94) .
Li1 O3 2.624(94) 1_556
Li1 O5 2.768(99) 3_645
Li1 O8 3.02(14) 3_645
Li1 O12 2.35(12) 3_645
Li2 O4 2.27(11) 2_665
Li2 O6 2.793(94) 2_665
Li2 O8 2.87(10) 2_665
Li2 O9 2.48(12) 3_645
Li2 O9 2.246(89) 4_456
Li2 O10 2.57(11) 4_456
Li2 O11 2.89(11) 4_455
Li3 O1 3.01(13) 2_665
Li3 O2 2.58(13) 2_665
Li3 O3 2.43(11) 2_655
Li3 O5 2.967(73) 4_455
Li3 O5 2.619(73) 4_456
Li3 O7 2.46(13) 3_545
Li3 O8 2.75(11) 4_455
Li3 O10 2.63(11) 2_665
Li3 O11 2.77(11) 2_665
Li4 O5 2.45(10) 3_655
Li4 O6 2.50(12) 4_566
Li4 O7 2.365(78) 3_655
Li4 O7 2.76(13) 4_565
Li4 O8 2.53(14) 4_565
Li4 O9 2.619(88) 2_765
Li4 O10 2.39(13) 1_556
Li4 O11 2.40(13) .
Li5 O1 2.49(13) .
Li5 O2 2.66(13) 1_556
Li5 O3 2.412(90) 3_655
Li5 O4 2.80(11) 1_556
Li5 O6 2.42(12) 1_556
Li5 O8 2.34(13) .
Li5 O9 2.78(12) 3_655
Li5 O12 2.508(81) 3_655
Li6 O1 2.45(12) 4_465
Li6 O2 2.39(12) 4_466
Li6 O3 2.62(11) 2_665
Li6 O4 2.565(80) 2_675
Li6 O5 2.562(94) 2_665
Li6 O10 2.44(14) 4_466
Li6 O11 2.47(14) 4_465
Li6 O12 2.691(99) 4_466
Si1 O1 1.60(12) 2_665
Si1 O2 1.67(13) 2_665
Si1 O3 1.463(99) 2_655
Si1 O4 1.60(12) 2_665
Si1 O12 2.97(11) 4_456
Si2 O5 1.585(99) 3_645
Si2 O6 1.63(10) 3_645
Si2 O7 1.56(14) 3_645
Si2 O8 1.61(13) 3_645
Si3 O9 1.630(99) 3_645
Si3 O10 1.55(13) 3_645
Si3 O11 1.61(12) 3_645
Si3 O12 1.61(13) 3_645
